data_1505804
loop_
_publ_author_name
'Grougnet, Rapha\"el'
'Magiatis, Prokopios'
'Mitaku, Sofia'
'Loizou, Stella'
'Moutsatsou, Paraskevi'
'Terzis, Aris'
'Cabalion, Pierre'
'Tillequin, Fran\,cois'
'Michel, Sylvie'

_publ_section_title
;
 seco-Cycloartane triterpenes from Gardenia aubryi.
;
_journal_issue 12
_journal_name_full 'Journal of natural products'
_journal_page_first 1711
_journal_page_last 1714
_journal_paper_doi 10.1021/np060273t
_journal_volume 69
_journal_year 2006
_chemical_formula_sum 'C30 H50 O5'
_chemical_formula_weight 490.70
_chemical_name_systematic
;
 ?
;
_space_group_IT_number 4
_symmetry_cell_setting monoclinic
_symmetry_space_group_name_Hall 'P 2yb'
_symmetry_space_group_name_H-M 'P 1 21 1'
_atom_sites_solution_hydrogens geom
_atom_sites_solution_primary direct
_atom_sites_solution_secondary difmap
_audit_creation_method SHELXL-97
_cell_angle_alpha 90.00
_cell_angle_beta 92.70(2)
_cell_angle_gamma 90.00
_cell_formula_units_Z 2
_cell_length_a 12.911(8)
_cell_length_b 7.138(5)
_cell_length_c 15.565(9)
_cell_measurement_reflns_used 25
_cell_measurement_temperature 298
_cell_measurement_theta_max 22
_cell_measurement_theta_min 11
_cell_volume 1432.9(16)
_computing_structure_refinement 'SHELXL-97 (Sheldrick, 1997)'
_computing_structure_solution 'SHELXS-86 (Sheldrick, 1986)'
_diffrn_ambient_temperature 298
_diffrn_measured_fraction_theta_full 1.000
_diffrn_measured_fraction_theta_max 1.000
_diffrn_measurement_device_type 'P21 Nicolet upgraded by Crystal Logic'
_diffrn_measurement_method \q/2\q
_diffrn_radiation_monochromator graphite
_diffrn_radiation_source 'fine-focus sealed tube'
_diffrn_radiation_type CuK\a
_diffrn_radiation_wavelength 1.54180
_diffrn_reflns_av_R_equivalents 0.0391
_diffrn_reflns_av_sigmaI/netI 0.0519
_diffrn_reflns_limit_h_max 14
_diffrn_reflns_limit_h_min -14
_diffrn_reflns_limit_k_max 7
_diffrn_reflns_limit_k_min -7
_diffrn_reflns_limit_l_max 0
_diffrn_reflns_limit_l_min -17
_diffrn_reflns_number 3671
_diffrn_reflns_theta_full 58.99
_diffrn_reflns_theta_max 58.99
_diffrn_reflns_theta_min 2.84
_diffrn_standards_decay_% -24.9
_diffrn_standards_interval_count 97
_diffrn_standards_number 3
_exptl_absorpt_coefficient_mu 0.593
_exptl_absorpt_correction_T_max 1.00
_exptl_absorpt_correction_T_min 0.593
_exptl_absorpt_correction_type 'psi-scan empirical'
_exptl_crystal_colour colorless
_exptl_crystal_density_diffrn 1.137
_exptl_crystal_density_method 'not measured'
_exptl_crystal_description parall
_exptl_crystal_F_000 540
_exptl_crystal_size_max 0.70
_exptl_crystal_size_mid 0.30
_exptl_crystal_size_min 0.10
_refine_diff_density_max 0.153
_refine_diff_density_min -0.164
_refine_diff_density_rms 0.039
_refine_ls_abs_structure_details 'Flack H D (1983), Acta Cryst. A39, 876-881'
_refine_ls_abs_structure_Flack 0.0(4)
_refine_ls_extinction_coef 0.0146(15)
_refine_ls_extinction_expression Fc^*^=kFc[1+0.001xFc^2^\l^3^/sin(2\q)]^-1/4^
_refine_ls_extinction_method SHELXL
_refine_ls_goodness_of_fit_ref 1.036
_refine_ls_hydrogen_treatment mixed
_refine_ls_matrix_type full
_refine_ls_number_parameters 377
_refine_ls_number_reflns 3526
_refine_ls_number_restraints 1
_refine_ls_restrained_S_all 1.036
_refine_ls_R_factor_all 0.0686
_refine_ls_R_factor_gt 0.0534
_refine_ls_shift/su_max 0.000
_refine_ls_shift/su_mean 0.000
_refine_ls_structure_factor_coef Fsqd
_refine_ls_weighting_details 'calc w=1/[\s^2^(Fo^2^)+(0.0860P)^2^+0.4017P] where P=(Fo^2^+2Fc^2^)/3'
_refine_ls_weighting_scheme calc
_refine_ls_wR_factor_gt 0.1361
_refine_ls_wR_factor_ref 0.1513
_reflns_number_gt 2865
_reflns_number_total 3526
_reflns_threshold_expression >2sigma(I)
_cod_data_source_file np060273tsi20061018_115946.cif
_cod_data_source_block sl17
_cod_original_sg_symbol_H-M P21
_cod_database_code 1505804

loop_
_symmetry_equiv_pos_as_xyz
'x, y, z'
'-x, y+1/2, -z'

loop_
_atom_site_label
_atom_site_type_symbol
_atom_site_fract_x
_atom_site_fract_y
_atom_site_fract_z
_atom_site_U_iso_or_equiv
_atom_site_adp_type
_atom_site_occupancy
_atom_site_symmetry_multiplicity
_atom_site_calc_flag
_atom_site_refinement_flags
O1 O 0.1886(2) 0.6209(6) 0.4326(2) 0.0882(10) Uani 1 1 d .
O2 O 0.2911(2) 0.7436(5) 0.5374(2) 0.0805(10) Uani 1 1 d .
O3 O -0.3077(3) 0.7195(6) 0.6492(3) 0.1095(14) Uani 1 1 d .
O4 O 0.3432(3) 0.5822(5) 1.3192(2) 0.0858(10) Uani 1 1 d .
HO4 H 0.3044 0.6372 1.3509 0.10(2) Uiso 1 1 calc R
O5 O 0.3946(2) 0.8993(4) 1.41270(18) 0.0661(8) Uani 1 1 d .
HO5 H 0.3564 0.9686 1.3836 0.24(5) Uiso 1 1 calc R
C1 C 0.0934(3) 0.7128(6) 0.6297(2) 0.0609(11) Uani 1 1 d .
H1A H 0.1432 0.8089 0.6471 0.060(8) Uiso 1 1 calc R
H1B H 0.0408 0.7713 0.5920 0.060(8) Uiso 1 1 calc R
C2 C 0.1488(4) 0.5635(7) 0.5787(3) 0.0724(13) Uani 1 1 d .
H2A H 0.1941 0.4921 0.6180 0.098(12) Uiso 1 1 calc R
H2B H 0.0976 0.4779 0.5535 0.098(12) Uiso 1 1 calc R
C3 C 0.2112(3) 0.6414(7) 0.5092(3) 0.0699(12) Uani 1 1 d .
C4 C -0.1357(3) 0.5925(6) 0.6403(3) 0.0648(11) Uani 1 1 d .
C5 C -0.0437(3) 0.4997(6) 0.6876(3) 0.0556(10) Uani 1 1 d .
C6 C -0.0737(3) 0.3796(6) 0.7636(3) 0.0592(10) Uani 1 1 d .
H6A H -0.1135 0.4539 0.8025 0.059(7) Uiso 1 1 calc R
H6B H -0.1165 0.2756 0.7432 0.059(7) Uiso 1 1 calc R
C7 C 0.0235(3) 0.3056(6) 0.8109(3) 0.0588(10) Uani 1 1 d .
H7A H 0.0681 0.2467 0.7704 0.079(10) Uiso 1 1 calc R
H7B H 0.0047 0.2119 0.8526 0.079(10) Uiso 1 1 calc R
C8 C 0.0816(3) 0.4661(6) 0.8569(2) 0.0504(9) Uani 1 1 d .
C9 C 0.1096(3) 0.6228(5) 0.7933(2) 0.0509(9) Uani 1 1 d .
C10 C 0.0424(3) 0.6418(6) 0.7089(2) 0.0546(9) Uani 1 1 d .
C11 C 0.2239(3) 0.6766(7) 0.7904(2) 0.0656(12) Uani 1 1 d .
H11A H 0.2278 0.8004 0.7651 0.088(10) Uiso 1 1 calc R
H11B H 0.2569 0.5902 0.7522 0.088(10) Uiso 1 1 calc R
C12 C 0.2878(3) 0.6786(7) 0.8774(2) 0.0609(11) Uani 1 1 d .
H12A H 0.3537 0.6172 0.8696 0.071(9) Uiso 1 1 calc R
H12B H 0.3022 0.8076 0.8934 0.071(9) Uiso 1 1 calc R
C13 C 0.2339(3) 0.5819(5) 0.9515(2) 0.0507(9) Uani 1 1 d .
C14 C 0.1751(3) 0.4070(6) 0.9155(2) 0.0522(9) Uani 1 1 d .
C15 C 0.1438(3) 0.3076(7) 0.9984(3) 0.0647(11) Uani 1 1 d .
H15A H 0.1334 0.1746 0.9884 0.076(9) Uiso 1 1 calc R
H15B H 0.0805 0.3607 1.0191 0.076(9) Uiso 1 1 calc R
C16 C 0.2363(3) 0.3422(7) 1.0635(3) 0.0704(12) Uani 1 1 d .
H16A H 0.2751 0.2272 1.0736 0.092(11) Uiso 1 1 calc R
H16B H 0.2116 0.3856 1.1179 0.092(11) Uiso 1 1 calc R
C17 C 0.3064(3) 0.4939(6) 1.0236(2) 0.0555(10) Uani 1 1 d .
C18 C 0.1605(3) 0.7227(6) 0.9909(3) 0.0648(11) Uani 1 1 d .
H18A H 0.1193 0.6601 1.0318 0.087(9) Uiso 1 1 calc R
H18B H 0.1160 0.7762 0.9463 0.087(9) Uiso 1 1 calc R
H18C H 0.2003 0.8202 1.0192 0.087(9) Uiso 1 1 calc R
C19 C 0.0308(3) 0.7799(6) 0.7802(3) 0.0618(11) Uani 1 1 d .
H19A H -0.0317 0.7733 0.8122 0.066(8) Uiso 1 1 calc R
H19B H 0.0571 0.9056 0.7720 0.066(8) Uiso 1 1 calc R
C20 C 0.3583(3) 0.6214(6) 1.0931(2) 0.0597(10) Uani 1 1 d .
C21 C 0.4236(4) 0.7776(8) 1.0545(3) 0.0850(16) Uani 1 1 d .
H21A H 0.4556 0.8512 1.1000 0.089(9) Uiso 1 1 calc R
H21B H 0.3797 0.8562 1.0184 0.089(9) Uiso 1 1 calc R
H21C H 0.4762 0.7228 1.0209 0.089(9) Uiso 1 1 calc R
C22 C 0.4257(3) 0.4976(8) 1.1550(2) 0.0713(12) Uani 1 1 d .
H22A H 0.3814 0.4039 1.1795 0.077(10) Uiso 1 1 calc R
H22B H 0.4759 0.4319 1.1216 0.077(10) Uiso 1 1 calc R
C23 C 0.4842(3) 0.6006(7) 1.2288(3) 0.0702(12) Uani 1 1 d .
H23A H 0.5227 0.5095 1.2638 0.087(10) Uiso 1 1 calc R
H23B H 0.5340 0.6850 1.2047 0.087(10) Uiso 1 1 calc R
C24 C 0.4154(3) 0.7121(6) 1.2863(3) 0.0590(10) Uani 1 1 d .
C25 C 0.4722(3) 0.8211(7) 1.3597(3) 0.0666(11) Uani 1 1 d .
C26 C 0.5337(4) 0.9807(10) 1.3233(3) 0.109(2) Uani 1 1 d .
H26A H 0.4909 1.0476 1.2815 0.157(16) Uiso 1 1 calc R
H26B H 0.5932 0.9315 1.2963 0.157(16) Uiso 1 1 calc R
H26C H 0.5558 1.0641 1.3689 0.157(16) Uiso 1 1 calc R
C27 C 0.5385(4) 0.6969(11) 1.4181(3) 0.114(2) Uani 1 1 d .
H27A H 0.4983 0.5917 1.4357 0.136(14) Uiso 1 1 calc R
H27B H 0.5625 0.7667 1.4678 0.136(14) Uiso 1 1 calc R
H27C H 0.5969 0.6531 1.3879 0.136(14) Uiso 1 1 calc R
C28 C -0.2089(4) 0.7051(8) 0.6919(3) 0.0904(16) Uani 1 1 d .
H28A H -0.2158 0.6462 0.7475 0.120(15) Uiso 1 1 calc R
H28B H -0.1806 0.8296 0.7015 0.120(15) Uiso 1 1 calc R
C29 C -0.1500(5) 0.5834(9) 0.5557(3) 0.0825(14) Uani 1 1 d .
C30 C 0.2471(3) 0.2719(7) 0.8676(3) 0.0709(12) Uani 1 1 d .
H30A H 0.3088 0.2484 0.9029 0.117(12) Uiso 1 1 calc R
H30B H 0.2655 0.3278 0.8144 0.117(12) Uiso 1 1 calc R
H30C H 0.2115 0.1558 0.8561 0.117(12) Uiso 1 1 calc R
HO2 H 0.333(7) 0.793(15) 0.482(6) 0.20(3) Uiso 1 1 d .
HO3 H -0.330(5) 0.850(12) 0.656(5) 0.15(3) Uiso 1 1 d .
H5 H -0.018(3) 0.428(6) 0.649(3) 0.063(12) Uiso 1 1 d .
H8 H 0.031(3) 0.519(5) 0.896(2) 0.054(10) Uiso 1 1 d .
H17 H 0.361(3) 0.428(5) 0.997(2) 0.056(11) Uiso 1 1 d .
H20 H 0.299(3) 0.681(5) 1.127(2) 0.041(9) Uiso 1 1 d .
H24 H 0.377(3) 0.805(6) 1.248(2) 0.055(11) Uiso 1 1 d .
H29A H -0.212(4) 0.663(8) 0.524(3) 0.099(16) Uiso 1 1 d .
H29B H -0.106(4) 0.516(7) 0.523(3) 0.082(16) Uiso 1 1 d .

loop_
_atom_site_aniso_label
_atom_site_aniso_U_11
_atom_site_aniso_U_22
_atom_site_aniso_U_33
_atom_site_aniso_U_23
_atom_site_aniso_U_13
_atom_site_aniso_U_12
O1 0.088(2) 0.117(3) 0.0612(19) -0.0085(19) 0.0218(16) -0.022(2)
O2 0.0640(18) 0.115(3) 0.0624(17) 0.0136(18) 0.0032(15) -0.0124(19)
O3 0.068(2) 0.089(3) 0.168(4) -0.033(3) -0.025(2) 0.015(2)
O4 0.083(2) 0.086(2) 0.091(2) -0.0179(19) 0.0351(19) -0.0259(19)
O5 0.0608(16) 0.0833(19) 0.0549(15) 0.0011(15) 0.0115(13) -0.0093(15)
C1 0.059(2) 0.069(3) 0.054(2) 0.006(2) 0.006(2) 0.001(2)
C2 0.074(3) 0.082(3) 0.063(2) 0.000(2) 0.024(2) 0.001(2)
C3 0.068(3) 0.079(3) 0.064(3) 0.002(2) 0.016(2) 0.004(3)
C4 0.058(2) 0.072(3) 0.064(3) -0.008(2) 0.005(2) -0.004(2)
C5 0.051(2) 0.063(3) 0.053(2) -0.009(2) 0.0099(18) 0.001(2)
C6 0.047(2) 0.069(3) 0.062(2) -0.004(2) 0.0059(18) -0.006(2)
C7 0.057(2) 0.057(2) 0.062(2) 0.002(2) 0.006(2) -0.008(2)
C8 0.046(2) 0.055(2) 0.051(2) 0.0016(18) 0.0111(17) -0.0012(18)
C9 0.0456(19) 0.057(2) 0.050(2) 0.0004(19) 0.0079(16) -0.0011(19)
C10 0.049(2) 0.063(2) 0.052(2) -0.0018(19) 0.0073(16) -0.0009(19)
C11 0.053(2) 0.092(3) 0.053(2) 0.009(2) 0.0070(19) -0.011(2)
C12 0.049(2) 0.079(3) 0.056(2) 0.006(2) 0.0081(18) -0.007(2)
C13 0.0426(19) 0.062(2) 0.0480(19) 0.0009(18) 0.0085(16) 0.0001(18)
C14 0.047(2) 0.059(2) 0.051(2) 0.0012(18) 0.0105(16) 0.0007(18)
C15 0.061(2) 0.071(3) 0.062(2) 0.009(2) 0.003(2) -0.016(2)
C16 0.068(3) 0.083(3) 0.060(2) 0.008(2) 0.003(2) -0.010(2)
C17 0.049(2) 0.068(2) 0.051(2) 0.000(2) 0.0098(18) 0.002(2)
C18 0.059(2) 0.071(3) 0.065(2) -0.009(2) 0.012(2) -0.001(2)
C19 0.067(3) 0.057(3) 0.062(2) -0.004(2) 0.012(2) 0.004(2)
C20 0.051(2) 0.074(3) 0.055(2) -0.003(2) 0.0070(19) -0.003(2)
C21 0.074(3) 0.117(4) 0.063(3) 0.007(3) -0.004(2) -0.033(3)
C22 0.064(3) 0.097(3) 0.053(2) -0.001(2) 0.005(2) 0.005(3)
C23 0.053(2) 0.097(3) 0.060(2) -0.001(3) 0.0058(19) 0.000(2)
C24 0.044(2) 0.075(3) 0.059(2) 0.003(2) 0.0069(18) -0.012(2)
C25 0.051(2) 0.094(3) 0.055(2) -0.005(2) 0.004(2) -0.011(2)
C26 0.098(4) 0.139(5) 0.094(4) -0.027(4) 0.029(3) -0.061(4)
C27 0.097(4) 0.163(6) 0.078(3) -0.018(4) -0.026(3) 0.045(4)
C28 0.065(3) 0.111(4) 0.094(3) -0.010(3) -0.009(3) 0.027(3)
C29 0.078(3) 0.099(4) 0.070(3) -0.007(3) -0.002(3) 0.000(3)
C30 0.068(3) 0.075(3) 0.070(3) -0.011(2) 0.008(2) 0.011(2)

loop_
_atom_type_symbol
_atom_type_description
_atom_type_scat_dispersion_real
_atom_type_scat_dispersion_imag
_atom_type_scat_source
C C 0.0181 0.0091 'International Tables Vol C Tables 4.2.6.8 and 6.1.1.4'
H H 0.0000 0.0000 'International Tables Vol C Tables 4.2.6.8 and 6.1.1.4'
O O 0.0492 0.0322 'International Tables Vol C Tables 4.2.6.8 and 6.1.1.4'

loop_
_geom_angle_atom_site_label_1
_geom_angle_atom_site_label_2
_geom_angle_atom_site_label_3
_geom_angle
C10 C1 C2 115.0(4)
C3 C2 C1 113.6(4)
O1 C3 O2 122.5(4)
O1 C3 C2 123.5(4)
O2 C3 C2 114.0(4)
C29 C4 C28 119.7(5)
C29 C4 C5 122.0(4)
C28 C4 C5 118.2(4)
C4 C5 C6 113.6(3)
C4 C5 C10 111.1(3)
C6 C5 C10 114.4(3)
C7 C6 C5 109.7(3)
C6 C7 C8 110.0(3)
C7 C8 C14 115.2(3)
C7 C8 C9 111.5(3)
C14 C8 C9 112.2(3)
C19 C9 C11 116.8(3)
C19 C9 C10 58.4(3)
C11 C9 C10 117.2(3)
C19 C9 C8 116.3(3)
C11 C9 C8 117.1(3)
C10 C9 C8 117.9(3)
C19 C10 C1 116.5(4)
C19 C10 C5 120.0(3)
C1 C10 C5 112.7(3)
C19 C10 C9 60.0(2)
C1 C10 C9 118.3(3)
C5 C10 C9 119.9(3)
C9 C11 C12 116.8(3)
C13 C12 C11 114.2(3)
C18 C13 C12 108.4(3)
C18 C13 C14 111.8(3)
C12 C13 C14 108.7(3)
C18 C13 C17 109.8(3)
C12 C13 C17 116.3(3)
C14 C13 C17 101.7(3)
C8 C14 C15 113.1(3)
C8 C14 C13 110.5(3)
C15 C14 C13 102.2(3)
C8 C14 C30 110.9(3)
C15 C14 C30 107.5(4)
C13 C14 C30 112.3(3)
C14 C15 C16 104.4(3)
C15 C16 C17 107.1(3)
C20 C17 C16 111.8(3)
C20 C17 C13 119.6(4)
C16 C17 C13 103.1(3)
C10 C19 C9 61.6(3)
C21 C20 C17 112.4(3)
C21 C20 C22 110.8(4)
C17 C20 C22 108.2(4)
C23 C22 C20 115.9(4)
C24 C23 C22 114.4(3)
O4 C24 C23 106.3(4)
O4 C24 C25 111.0(3)
C23 C24 C25 115.6(3)
O5 C25 C27 105.9(4)
O5 C25 C26 108.3(4)
C27 C25 C26 112.1(4)
O5 C25 C24 107.5(3)
C27 C25 C24 112.8(5)
C26 C25 C24 110.0(4)
O3 C28 C4 111.4(4)

loop_
_geom_bond_atom_site_label_1
_geom_bond_atom_site_label_2
_geom_bond_distance
O1 C3 1.222(5)
O2 C3 1.321(5)
O3 C28 1.413(6)
O4 C24 1.427(5)
O5 C25 1.440(5)
C1 C10 1.512(5)
C1 C2 1.527(6)
C2 C3 1.488(6)
C4 C29 1.324(6)
C4 C28 1.501(6)
C4 C5 1.519(6)
C5 C6 1.525(6)
C5 C10 1.529(6)
C6 C7 1.520(6)
C7 C8 1.529(6)
C8 C14 1.537(5)
C8 C9 1.547(5)
C9 C19 1.522(5)
C9 C11 1.527(5)
C9 C10 1.547(5)
C10 C19 1.498(5)
C11 C12 1.551(5)
C12 C13 1.538(5)
C13 C18 1.529(6)
C13 C14 1.552(6)
C13 C17 1.559(5)
C14 C15 1.543(5)
C14 C30 1.554(6)
C15 C16 1.550(6)
C16 C17 1.559(6)
C17 C20 1.542(6)
C20 C21 1.537(6)
C20 C22 1.545(6)
C22 C23 1.533(6)
C23 C24 1.515(6)
C24 C25 1.539(6)
C25 C27 1.507(7)
C25 C26 1.513(7)

loop_
_geom_hbond_atom_site_label_D
_geom_hbond_atom_site_label_H
_geom_hbond_atom_site_label_A
_geom_hbond_distance_DH
_geom_hbond_distance_HA
_geom_hbond_distance_DA
_geom_hbond_angle_DHA
_geom_hbond_site_symmetry_A
O2 HO2 O5 1.10(10) 1.56(10) 2.652(4) 169(9) 1_554
O3 HO3 O4 0.99(9) 1.71(9) 2.679(6) 167(6) 2_557
O5 HO5 O3 0.82 1.96 2.704(5) 150.8 2_557
O4 HO4 O1 0.82 2.01 2.741(5) 147.9 1_556

loop_
_cod_related_entry_id
_cod_related_entry_code
_cod_related_entry_database
1 17257344 ChemSpider
